data_7028163
loop_
_publ_author_name
'Connelly, Neil G.'
'Hicks, Owen M.'
'Lewis, Gareth R.'
'Moreno, M. Teresa'
'Orpen, A. Guy'

_publ_section_title
;
 Novel N-bound thallium(I) complexes of redox-active cyanomanganese
 carbonyl ligands: cyanide as a \m3-\kC&#x2236;\kN&#x2236;\kN triply
 bridging ligand
;
_journal_issue 11
_journal_name_full 'Journal of the Chemical Society, Dalton Transactions'
_journal_page_first 1913
_journal_paper_doi 10.1039/a800765i
_journal_year 1998
_chemical_formula_sum 'C60 H60 F6 Mn N O3 P5 Tl'
_chemical_formula_weight 1357.68
_chemical_name_systematic
;  
 ?  
;
_space_group_IT_number 61
_symmetry_cell_setting orthorhombic
_symmetry_space_group_name_Hall '-P 2ac 2ab'
_symmetry_space_group_name_H-M 'P b c a'
_atom_sites_solution_hydrogens geom
_atom_sites_solution_primary direct
_atom_sites_solution_secondary difmap
_audit_creation_method SHELXL
_cell_angle_alpha 90.00
_cell_angle_beta 90.00
_cell_angle_gamma 90.00
_cell_formula_units_Z 8
_cell_length_a 19.1132(18)
_cell_length_b 22.6366(21)
_cell_length_c 28.0759(48)
_cell_measurement_reflns_used 274
_cell_measurement_temperature 173(2)
_cell_measurement_theta_max 25.02
_cell_measurement_theta_min 1.73
_cell_volume 12147(3)
_computing_cell_refinement 'local programs'
_computing_data_collection 'Siemens SMART'
_computing_data_reduction 'Siemens SAINT'
_computing_structure_refinement 'SHELXL-93 (Sheldrick, 1993)'
_computing_structure_solution 'SHELXS-86 (Sheldrick, 1990)'
_diffrn_ambient_temperature 173(2)
_diffrn_measurement_device 'Siemens SMART CCD diffractometer'
_diffrn_measurement_method '\w rotation with narrow frames'
_diffrn_radiation_monochromator graphite
_diffrn_radiation_source 'fine-focus sealed tube'
_diffrn_radiation_type MoK\a
_diffrn_radiation_wavelength 0.71073
_diffrn_reflns_av_R_equivalents 0.0730
_diffrn_reflns_av_sigmaI/netI 0.0357
_diffrn_reflns_limit_h_max 24
_diffrn_reflns_limit_h_min -24
_diffrn_reflns_limit_k_max 29
_diffrn_reflns_limit_k_min -29
_diffrn_reflns_limit_l_max 36
_diffrn_reflns_limit_l_min -20
_diffrn_reflns_number 51247
_diffrn_reflns_theta_max 23.00
_diffrn_reflns_theta_min 1.57
_diffrn_standards_decay_% 0.0011(2)
_exptl_absorpt_coefficient_mu 3.050
_exptl_absorpt_correction_T_max 0.971
_exptl_absorpt_correction_T_min 0.568
_exptl_absorpt_correction_type empirical
_exptl_crystal_colour orange
_exptl_crystal_density_diffrn 1.484
_exptl_crystal_density_meas ?
_exptl_crystal_description parallelepipids
_exptl_crystal_F_000 5404
_exptl_crystal_size_max 0.6
_exptl_crystal_size_mid 0.4
_exptl_crystal_size_min 0.3
_refine_diff_density_max 1.020
_refine_diff_density_min -1.132
_refine_diff_density_rms 0.177
_refine_ls_extinction_method none
_refine_ls_goodness_of_fit_all 1.260
_refine_ls_goodness_of_fit_obs 1.303
_refine_ls_hydrogen_treatment noref
_refine_ls_matrix_type full
_refine_ls_number_parameters 727
_refine_ls_number_reflns 8419
_refine_ls_number_restraints 0
_refine_ls_restrained_S_all 1.262
_refine_ls_restrained_S_obs 1.303
_refine_ls_R_factor_all 0.1321
_refine_ls_R_factor_obs 0.1266
_refine_ls_shift/esd_max 0.399
_refine_ls_shift/esd_mean 0.016
_refine_ls_structure_factor_coef Fsqd
_refine_ls_weighting_details 'w=1/[\s^2^(Fo^2^)+(0.0113P)^2^+454.5083P] where P=(Fo^2^+2Fc^2^)/3'
_refine_ls_weighting_scheme calc
_refine_ls_wR_factor_all 0.2868
_refine_ls_wR_factor_obs 0.2836
_reflns_number_observed 7799
_reflns_number_total 8451
_reflns_observed_criterion >2sigma(I)
_cod_data_source_file i800765sup1.cif
_cod_data_source_block 1
_cod_depositor_comments
;
The following automatic conversions were performed:

'_symmetry_cell_setting' value 'Orthorhombic' changed to
'orthorhombic' according to
/home/saulius/struct/CIF-dictionaries/cif_core.dic dictionary named
'cif_core.dic' version 2.4.2 from 2011-04-26.

Automatic conversion script
Id: cif_fix_values 1891 2012-01-12 08:04:46Z andrius 

The following automatic conversions were performed:

'_exptl_crystal_density_meas' value 'not measured' was changed to '?'
- the value is perceived as not measured.

Automatic conversion script
Id: cif_fix_values 3008 2015-01-20 13:52:24Z robertas 

The following automatic conversions were performed:

'_refine_ls_weighting_scheme' value 'calc
w=1/[\s^2^(Fo^2^)+(0.0113P)^2^+454.5083P] where P=(Fo^2^+2Fc^2^)/3'
was changed to 'calc'. New tag '_refine_ls_weighting_details' was
created. The value of the new tag was set to
'w=1/[\s^2^(Fo^2^)+(0.0113P)^2^+454.5083P] where P=(Fo^2^+2Fc^2^)/3'.

Automatic conversion script
Id: cif_fix_values 3143 2015-03-26 13:38:13Z robertas 
;
_cod_original_cell_volume 12147.3(3)
_cod_original_sg_symbol_H-M Pbca
_cod_database_code 7028163

loop_
_symmetry_equiv_pos_as_xyz
'x, y, z'
'-x+1/2, -y, z+1/2'
'-x, y+1/2, -z+1/2'
'x+1/2, -y+1/2, -z'
'-x, -y, -z'
'x-1/2, y, -z-1/2'
'x, -y-1/2, z-1/2'
'-x-1/2, y-1/2, z'

loop_
_atom_site_aniso_label
_atom_site_aniso_U_11
_atom_site_aniso_U_22
_atom_site_aniso_U_33
_atom_site_aniso_U_23
_atom_site_aniso_U_13
_atom_site_aniso_U_12
Tl1 0.0822(11) 0.0618(13) 0.0584(12) 0.0179(9) -0.0024(10) -0.0240(9)
Tl1' 0.090(3) 0.045(2) 0.073(3) 0.003(2) 0.031(2) -0.012(2)
Mn1 0.0174(10) 0.0216(11) 0.0257(11) 0.0029(9) 0.0009(9) 0.0034(9)
P1 0.019(2) 0.029(2) 0.033(2) 0.008(2) 0.000(2) 0.004(2)
P2 0.023(2) 0.029(2) 0.039(2) 0.007(2) 0.002(2) 0.007(2)
P3 0.017(2) 0.023(2) 0.033(2) 0.003(2) -0.003(2) 0.0021(15)
P4 0.023(2) 0.022(2) 0.033(2) -0.004(2) 0.001(2) 0.002(2)
P5 0.061(4) 0.053(4) 0.007(3) -0.005(3) -0.003(3) 0.003(3)
P6 0.084(9) 0.132(12) 0.015(5) 0.019(6) 0.009(5) 0.052(8)
F1 0.155(14) 0.051(7) 0.087(10) 0.001(7) -0.051(10) 0.022(8)
F2 0.073(8) 0.168(15) 0.048(7) -0.027(8) 0.014(6) -0.033(9)
F3 0.089(8) 0.099(9) 0.009(4) 0.008(5) -0.014(5) -0.016(7)
F4 0.168(37) 0.292(57) 0.155(36) -0.156(40) -0.028(30) 0.157(40)
F8 0.113(23) 0.159(29) 0.040(14) -0.034(17) -0.010(15) 0.025(21)
F9 0.073(18) 0.290(49) 0.027(13) -0.025(21) 0.001(13) -0.064(24)
N1 0.036(8) 0.038(8) 0.054(10) 0.000(7) 0.006(7) -0.004(6)
O1 0.049(7) 0.040(7) 0.043(7) -0.008(6) 0.013(6) -0.004(6)
C1 0.025(8) 0.028(8) 0.034(9) 0.002(7) 0.009(7) 0.004(6)
C2 0.034(8) 0.026(8) 0.021(8) 0.010(6) -0.017(7) 0.000(7)
C3 0.027(8) 0.050(10) 0.029(9) 0.008(8) -0.009(7) 0.005(7)
C4 0.047(11) 0.067(13) 0.033(10) 0.006(9) -0.006(8) -0.012(9)
C5 0.054(12) 0.052(11) 0.032(9) 0.001(8) -0.012(9) -0.016(9)
C6 0.034(10) 0.061(12) 0.056(12) 0.006(10) -0.023(9) -0.017(9)
C7 0.027(9) 0.051(11) 0.054(12) 0.018(9) -0.003(8) 0.003(8)
C8 0.013(7) 0.040(9) 0.040(10) 0.013(8) -0.006(6) 0.004(6)
C9 0.040(9) 0.051(10) 0.013(7) 0.015(7) -0.002(7) -0.011(8)
C10 0.059(13) 0.045(11) 0.075(16) 0.008(11) 0.007(11) -0.013(10)
C11 0.043(11) 0.049(12) 0.075(15) 0.032(11) 0.009(10) 0.006(9)
C12 0.021(8) 0.081(14) 0.033(10) 0.017(9) 0.009(7) 0.013(9)
C13 0.023(8) 0.059(11) 0.042(10) 0.002(9) 0.005(7) 0.010(8)
C13 0.034(9) 0.049(10) 0.023(8) 0.010(8) -0.004(7) 0.020(8)
C14 0.053(11) 0.076(14) 0.043(11) 0.001(10) -0.007(9) 0.021(11)
C15 0.084(18) 0.121(25) 0.090(20) 0.043(18) -0.026(16) 0.022(18)
C16 0.075(17) 0.090(20) 0.132(28) 0.079(20) 0.016(18) 0.029(15)
C17 0.057(13) 0.079(16) 0.076(17) 0.039(14) 0.010(12) 0.025(12)
C18 0.048(10) 0.040(10) 0.047(11) 0.026(9) 0.017(9) 0.027(8)
C19 0.032(8) 0.015(7) 0.050(10) -0.002(7) 0.002(8) 0.000(6)
C20 0.035(9) 0.033(9) 0.049(10) 0.011(8) 0.005(8) 0.008(7)
C21 0.042(11) 0.037(10) 0.091(16) 0.006(11) 0.017(11) 0.016(9)
C22 0.061(13) 0.033(10) 0.073(14) -0.008(10) 0.025(11) 0.003(9)
C23 0.050(11) 0.036(10) 0.071(14) -0.014(10) -0.001(10) 0.001(9)
C24 0.042(10) 0.016(8) 0.074(13) 0.009(8) 0.031(10) 0.005(7)
C26 0.018(7) 0.019(7) 0.059(11) 0.005(7) 0.007(7) 0.002(6)
C27 0.029(8) 0.022(7) 0.031(8) 0.003(6) -0.013(7) -0.003(6)
C28 0.038(9) 0.024(8) 0.029(9) 0.001(7) 0.017(7) 0.005(7)
C29 0.079(13) 0.042(10) 0.009(8) 0.007(7) -0.002(8) -0.008(9)
C30 0.101(18) 0.057(12) 0.038(11) 0.015(10) -0.036(12) -0.021(13)
C31 0.051(12) 0.065(14) 0.089(17) 0.036(13) -0.038(12) -0.005(10)
C32 0.036(9) 0.051(10) 0.021(8) 0.009(8) -0.005(7) -0.003(8)
C33 0.021(7) 0.027(8) 0.024(8) 0.003(6) -0.002(6) 0.002(6)
C34 0.032(8) 0.039(9) 0.027(8) -0.002(7) -0.002(7) -0.006(7)
C35 0.045(10) 0.040(10) 0.048(11) 0.006(9) -0.003(9) -0.018(8)
C36 0.047(11) 0.035(10) 0.068(13) -0.004(9) -0.015(10) 0.006(8)
C38 0.037(9) 0.034(9) 0.035(9) -0.003(7) 0.007(7) -0.003(7)
C39 0.019(7) 0.046(10) 0.043(10) -0.013(8) 0.007(7) 0.003(7)
C40 0.037(10) 0.076(13) 0.034(10) -0.002(10) -0.022(8) 0.005(9)
C41 0.033(11) 0.116(21) 0.081(17) -0.024(16) 0.011(11) 0.019(12)
C42 0.047(12) 0.119(22) 0.061(15) -0.071(16) 0.007(11) -0.009(13)
C43 0.051(13) 0.088(18) 0.101(21) -0.039(17) 0.012(14) -0.032(12)
C44 0.035(9) 0.054(12) 0.066(13) -0.033(10) 0.005(9) -0.012(8)
C45 0.036(9) 0.017(8) 0.051(10) 0.007(7) -0.006(8) -0.009(7)
C46 0.035(10) 0.055(13) 0.136(23) 0.035(14) 0.011(12) -0.008(9)
C47 0.073(16) 0.062(14) 0.099(19) 0.052(14) -0.033(14) -0.008(12)
C48 0.075(16) 0.069(15) 0.061(14) 0.026(12) -0.003(12) -0.032(13)
C49 0.056(12) 0.065(13) 0.059(13) -0.004(11) 0.015(10) -0.019(11)
C50 0.038(10) 0.037(9) 0.057(11) 0.006(8) 0.006(9) -0.005(8)
C51 0.023(7) 0.023(8) 0.038(10) 0.012(7) 0.014(7) 0.004(6)
O2 0.089(18) 0.154(27) 0.032(12) 0.047(15) -0.014(12) -0.044(18)
O3 0.125(18) 0.217(28) 0.118(17) 0.088(19) 0.011(15) 0.002(19)
C57 0.068(33) 0.453(140) 0.653(192) 0.433(145) -0.035(65) -0.047(57)
C60 0.111(30) 0.277(59) 0.105(30) 0.134(36) -0.075(26) -0.125(36)
C58 0.166(39) 0.134(32) 0.260(55) 0.088(36) 0.137(40) 0.044(29)
C59 0.169(49) 0.445(110) 0.175(51) -0.020(62) -0.034(42) -0.138(65)

loop_
_atom_site_label
_atom_site_type_symbol
_atom_site_fract_x
_atom_site_fract_y
_atom_site_fract_z
_atom_site_U_iso_or_equiv
_atom_site_thermal_displace_type
_atom_site_occupancy
_atom_site_calc_flag
_atom_site_refinement_flags
_atom_site_disorder_group
Tl1 Tl -0.40965(12) 0.18101(10) -0.03876(7) 0.0675(6) Uani 0.65 d P 1
Tl1' Tl -0.4229(2) 0.1672(2) -0.06041(14) 0.0694(11) Uani 0.35 d P 2
Mn1 Mn -0.34352(10) 0.26608(9) -0.21164(8) 0.0215(5) Uani 1 d . .
P1 P -0.2354(2) 0.3035(2) -0.19735(14) 0.0269(9) Uani 1 d . .
P2 P -0.2719(2) 0.1870(2) -0.2020(2) 0.0306(9) Uani 1 d . .
P3 P -0.4096(2) 0.3489(2) -0.22113(14) 0.0243(8) Uani 1 d . .
P4 P -0.4557(2) 0.2345(2) -0.22266(14) 0.0258(9) Uani 1 d . .
P5 P 0.0000 0.5000 0.0000 0.040(2) Uani 1 d S .
P6 P -0.3708(7) 0.5086(7) 0.0450(3) 0.077(4) Uani 0.50 d P .
F1 F 0.0107(9) 0.4322(5) -0.0098(5) 0.098(5) Uani 1 d . .
F2 F -0.0729(7) 0.4869(8) 0.0249(4) 0.096(5) Uani 1 d . .
F3 F 0.0374(6) 0.4961(6) 0.0501(3) 0.066(3) Uani 1 d . .
F4 F -0.3502(23) 0.4555(24) 0.0137(15) 0.205(26) Uani 0.50 d P .
F8 F -0.4410(16) 0.5106(16) 0.0194(9) 0.104(11) Uani 0.50 d P .
F9 F -0.3892(14) 0.5461(21) 0.0794(8) 0.130(16) Uani 0.50 d P .
F5 F -0.2919(37) 0.4688(33) 0.0574(28) 0.110(22) Uiso 0.25 d P 1
F6 F -0.3888(64) 0.4669(61) 0.0670(51) 0.161(54) Uiso 0.25 d P 1
F7 F -0.3011(27) 0.5242(27) 0.0694(19) 0.069(15) Uiso 0.25 d P 1
F5' F -0.3370(25) 0.5421(21) 0.0086(18) 0.069(13) Uiso 0.25 d P 2
F6' F -0.4113(37) 0.4647(30) 0.0785(25) 0.076(19) Uiso 0.25 d P 2
F7' F -0.3081(22) 0.4960(23) 0.0753(15) 0.043(10) Uiso 0.25 d P 2
N1 N -0.3850(7) 0.2614(6) -0.1045(6) 0.043(3) Uani 1 d . .
O1 O -0.3162(6) 0.2554(5) -0.3156(4) 0.044(3) Uani 1 d . .
C1 C -0.1909(7) 0.2314(6) -0.2008(6) 0.029(3) Uani 1 d . .
H1A H -0.1617(7) 0.2231(6) -0.1725(6) 0.035 Uiso 1 calc R .
H1B H -0.1628(7) 0.2269(6) -0.2302(6) 0.035 Uiso 1 calc R .
C2 C -0.2068(7) 0.3357(6) -0.1415(5) 0.027(3) Uani 1 d . .
C3 C -0.2538(8) 0.3660(7) -0.1130(5) 0.036(4) Uani 1 d . .
H3A H -0.3019(8) 0.3673(7) -0.1215(5) 0.043 Uiso 1 calc R .
C4 C -0.2310(9) 0.3947(9) -0.0719(6) 0.049(5) Uani 1 d . .
H4A H -0.2636(9) 0.4136(9) -0.0514(6) 0.059 Uiso 1 calc R .
C5 C -0.1618(10) 0.3953(8) -0.0614(6) 0.046(4) Uani 1 d . .
H5A H -0.1466(10) 0.4165(8) -0.0341(6) 0.055 Uiso 1 calc R .
C6 C -0.1142(9) 0.3674(8) -0.0878(7) 0.050(5) Uani 1 d . .
H6A H -0.0661(9) 0.3688(8) -0.0794(7) 0.060 Uiso 1 calc R .
C7 C -0.1356(8) 0.3371(8) -0.1266(7) 0.044(4) Uani 1 d . .
H7A H -0.1018(8) 0.3160(8) -0.1447(7) 0.053 Uiso 1 calc R .
C8 C -0.1928(7) 0.3526(7) -0.2407(6) 0.031(4) Uani 1 d . .
C9 C -0.1792(8) 0.4127(7) -0.2290(5) 0.035(4) Uani 1 d . .
H9A H -0.1888(8) 0.4267(7) -0.1978(5) 0.041 Uiso 1 calc R .
C10 C -0.1522(10) 0.4506(9) -0.2626(8) 0.059(5) Uani 1 d . .
H10A H -0.1422(10) 0.4905(9) -0.2544(8) 0.071 Uiso 1 calc R .
C11 C -0.1401(9) 0.4306(9) -0.3076(8) 0.056(5) Uani 1 d . .
H11A H -0.1218(9) 0.4572(9) -0.3306(8) 0.067 Uiso 1 calc R .
C12 C -0.1531(8) 0.3741(9) -0.3205(6) 0.045(5) Uani 1 d . .
H12A H -0.1442(8) 0.3612(9) -0.3522(6) 0.054 Uiso 1 calc R .
C13 C -0.1802(8) 0.3347(8) -0.2864(6) 0.041(4) Uani 1 d . .
H13A H -0.1898(8) 0.2951(8) -0.2952(6) 0.050 Uiso 1 calc R .
C13 C -0.2701(8) 0.1412(7) -0.1486(5) 0.035(4) Uani 1 d . .
C14 C -0.2433(10) 0.1616(10) -0.1063(7) 0.057(5) Uani 1 d . .
H14A H -0.2236(10) 0.2000(10) -0.1044(7) 0.069 Uiso 1 calc R .
C15 C -0.2455(14) 0.1250(14) -0.0656(10) 0.098(9) Uani 1 d . .
H15A H -0.2230(14) 0.1376(14) -0.0372(10) 0.118 Uiso 1 calc R .
C16 C -0.2787(14) 0.0726(13) -0.0661(12) 0.099(11) Uani 1 d . .
H16A H -0.2819(14) 0.0496(13) -0.0378(12) 0.119 Uiso 1 calc R .
C17 C -0.3086(11) 0.0522(11) -0.1085(9) 0.071(7) Uani 1 d . .
H17A H -0.3322(11) 0.0153(11) -0.1092(9) 0.085 Uiso 1 calc R .
C18 C -0.3037(9) 0.0859(7) -0.1496(7) 0.045(5) Uani 1 d . .
H18A H -0.3231(9) 0.0716(7) -0.1785(7) 0.054 Uiso 1 calc R .
C19 C -0.2582(8) 0.1319(6) -0.2483(6) 0.032(4) Uani 1 d . .
C20 C -0.1951(8) 0.0999(7) -0.2512(6) 0.039(4) Uani 1 d . .
H20A H -0.1597(8) 0.1060(7) -0.2280(6) 0.047 Uiso 1 calc R .
C21 C -0.1844(10) 0.0600(8) -0.2873(8) 0.057(6) Uani 1 d . .
H21A H -0.1414(10) 0.0390(8) -0.2892(8) 0.068 Uiso 1 calc R .
C22 C -0.2348(10) 0.0506(8) -0.3199(8) 0.055(5) Uani 1 d . .
H22A H -0.2269(10) 0.0225(8) -0.3445(8) 0.066 Uiso 1 calc R .
C23 C -0.2972(10) 0.0806(8) -0.3187(8) 0.052(5) Uani 1 d . .
H23A H -0.3322(10) 0.0731(8) -0.3419(8) 0.063 Uiso 1 calc R .
C24 C -0.3084(9) 0.1210(6) -0.2839(7) 0.044(5) Uani 1 d . .
H24A H -0.3511(9) 0.1424(6) -0.2835(7) 0.053 Uiso 1 calc R .
C26 C -0.4943(7) 0.3093(6) -0.2168(6) 0.032(4) Uani 1 d . .
H26A H -0.5178(7) 0.3154(6) -0.1857(6) 0.038 Uiso 1 calc R .
H26B H -0.5266(7) 0.3191(6) -0.2432(6) 0.038 Uiso 1 calc R .
C27 C -0.4148(7) 0.3884(6) -0.2779(5) 0.027(3) Uani 1 d . .
C28 C -0.3562(8) 0.3919(6) -0.3074(5) 0.031(4) Uani 1 d . .
H28A H -0.3129(8) 0.3757(6) -0.2971(5) 0.037 Uiso 1 calc R .
C29 C -0.3606(10) 0.4187(7) -0.3514(5) 0.043(4) Uani 1 d . .
H29A H -0.3209(10) 0.4194(7) -0.3718(5) 0.052 Uiso 1 calc R .
C30 C -0.4225(13) 0.4446(9) -0.3660(7) 0.066(6) Uani 1 d . .
H30A H -0.4259(13) 0.4631(9) -0.3963(7) 0.079 Uiso 1 calc R .
C31 C -0.4805(11) 0.4431(9) -0.3351(9) 0.068(7) Uani 1 d . .
H31A H -0.5227(11) 0.4626(9) -0.3436(9) 0.082 Uiso 1 calc R .
C32 C -0.4760(8) 0.4141(7) -0.2936(5) 0.036(4) Uani 1 d . .
H32A H -0.5165(8) 0.4111(7) -0.2742(5) 0.043 Uiso 1 calc R .
C33 C -0.4100(7) 0.4096(6) -0.1779(5) 0.024(3) Uani 1 d . .
C34 C -0.3677(8) 0.4567(7) -0.1858(6) 0.033(4) Uani 1 d . .
H34A H -0.3439(8) 0.4606(7) -0.2154(6) 0.039 Uiso 1 calc R .
C35 C -0.3591(9) 0.4999(8) -0.1502(6) 0.044(4) Uani 1 d . .
H35A H -0.3292(9) 0.5326(8) -0.1561(6) 0.053 Uiso 1 calc R .
C36 C -0.3926(9) 0.4958(8) -0.1078(7) 0.050(5) Uani 1 d . .
H36A H -0.3862(9) 0.5253(8) -0.0841(7) 0.060 Uiso 1 calc R .
C37 C -0.4355(9) 0.4488(7) -0.0997(6) 0.042(4) Uiso 1 d . .
H37A H -0.4591(9) 0.4457(7) -0.0700(6) 0.051 Uiso 1 calc R .
C38 C -0.4451(8) 0.4058(7) -0.1337(6) 0.035(4) Uani 1 d . .
H38A H -0.4754(8) 0.3735(7) -0.1275(6) 0.042 Uiso 1 calc R .
C39 C -0.4850(7) 0.2056(7) -0.2792(6) 0.036(4) Uani 1 d . .
C40 C -0.4831(9) 0.2412(9) -0.3192(6) 0.049(5) Uani 1 d . .
H40A H -0.4705(9) 0.2817(9) -0.3165(6) 0.059 Uiso 1 calc R .
C41 C -0.4999(10) 0.2173(12) -0.3636(9) 0.077(7) Uani 1 d . .
H41A H -0.4996(10) 0.2419(12) -0.3910(9) 0.092 Uiso 1 calc R .
C42 C -0.5174(10) 0.1569(13) -0.3683(9) 0.076(8) Uani 1 d . .
H42A H -0.5285(10) 0.1403(13) -0.3984(9) 0.091 Uiso 1 calc R .
C43 C -0.5176(11) 0.1227(12) -0.3271(10) 0.080(8) Uani 1 d . .
H43A H -0.5287(11) 0.0819(12) -0.3296(10) 0.096 Uiso 1 calc R .
C44 C -0.5024(9) 0.1458(8) -0.2830(7) 0.052(5) Uani 1 d . .
H44A H -0.5038(9) 0.1215(8) -0.2555(7) 0.062 Uiso 1 calc R .
C45 C -0.5061(8) 0.1897(6) -0.1803(6) 0.035(4) Uani 1 d . .
C46 C -0.4756(10) 0.1423(9) -0.1588(10) 0.075(8) Uani 1 d . .
H46A H -0.4281(10) 0.1331(9) -0.1654(10) 0.090 Uiso 1 calc R .
C47 C -0.5137(12) 0.1070(10) -0.1271(9) 0.078(8) Uani 1 d . .
H47A H -0.4914(12) 0.0748(10) -0.1115(9) 0.094 Uiso 1 calc R 2
C48 C -0.5821(12) 0.1184(10) -0.1184(8) 0.068(6) Uani 1 d . .
H48A H -0.6082(12) 0.0937(10) -0.0977(8) 0.082 Uiso 1 calc R .
C49 C -0.6122(11) 0.1648(9) -0.1391(7) 0.060(5) Uani 1 d . .
H49A H -0.6599(11) 0.1736(9) -0.1327(7) 0.072 Uiso 1 calc R .
C50 C -0.5741(9) 0.2005(7) -0.1703(7) 0.044(4) Uani 1 d . .
H50A H -0.5966(9) 0.2332(7) -0.1848(7) 0.053 Uiso 1 calc R .
C51 C -0.3674(7) 0.2645(6) -0.1432(6) 0.028(3) Uani 1 d . .
C52 C -0.3269(7) 0.2607(6) -0.2712(5) 0.019(3) Uiso 1 d . .
O2 O -0.3140(15) 0.2391(14) 0.0168(8) 0.092(10) Uani 0.65 d P 1
O2' O -0.3671(44) 0.2315(38) 0.0227(31) 0.153(29) Uiso 0.35 d P 2
C53 C -0.2853(52) 0.2155(44) 0.0621(32) 0.226(39) Uiso 0.65 d P 1
H53A H -0.3168(52) 0.1895(44) 0.0807(32) 0.271 Uiso 0.65 calc PR 1
H53B H -0.2365(52) 0.2011(44) 0.0611(32) 0.271 Uiso 0.65 calc PR 1
C54 C -0.2839(19) 0.2897(17) -0.0024(14) 0.074(10) Uiso 0.65 d P 1
C55 C -0.2947(53) 0.2812(51) 0.0696(36) 0.206(37) Uiso 0.65 d P 1
C56 C -0.2683(67) 0.3124(55) 0.0444(42) 0.327(69) Uiso 0.65 d P 1
H56A H -0.2172(67) 0.3131(55) 0.0500(42) 0.393 Uiso 0.65 calc PR 1
H56B H -0.2869(67) 0.3530(55) 0.0483(42) 0.393 Uiso 0.65 calc PR 1
C53' C -0.3511(63) 0.1886(50) 0.0599(40) 0.143(38) Uiso 0.35 d P 2
H53C H -0.3908(63) 0.1736(50) 0.0791(40) 0.171 Uiso 0.35 calc PR 2
H53D H -0.3150(63) 0.1585(50) 0.0526(40) 0.171 Uiso 0.35 calc PR 2
C55' C -0.3278(29) 0.2459(26) 0.0695(20) 0.047(13) Uiso 0.35 d P 2
C56' C -0.3240(30) 0.3130(27) 0.0866(21) 0.055(14) Uiso 0.35 d P 2
O3 O -0.5002(13) 0.2622(14) 0.0003(9) 0.153(10) Uani 1 d . .
C57 C -0.5599(28) 0.3351(43) -0.0326(40) 0.392(89) Uani 0.80 d P 1
H57A H -0.5615(28) 0.3546(43) -0.0641(40) 0.470 Uiso 0.80 calc PR 1
H57B H -0.5802(28) 0.3623(43) -0.0086(40) 0.470 Uiso 0.80 calc PR 1
C60 C -0.5764(21) 0.2482(25) 0.0030(15) 0.164(26) Uani 0.80 d P 1
H60A H -0.5861(21) 0.2058(25) -0.0025(15) 0.197 Uiso 0.80 calc PR 1
H60B H -0.5974(21) 0.2608(25) 0.0336(15) 0.197 Uiso 0.80 calc PR 1
C57' C -0.5491(43) 0.3246(37) 0.0124(30) 0.036(19) Uiso 0.20 d P 2
C60' C -0.5373(27) 0.2406(23) -0.0452(19) 0.003(11) Uiso 0.20 d P 2
C58 C -0.4957(25) 0.3216(18) -0.0213(19) 0.187(23) Uani 1 d . .
C59 C -0.5967(28) 0.2821(33) -0.0335(20) 0.263(37) Uani 1 d . .
H59A H -0.5877(28) 0.2613(33) -0.0640(20) 0.316 Uiso 1 calc R 1
H59B H -0.6475(28) 0.2900(33) -0.0313(20) 0.316 Uiso 1 calc R 1

loop_
_atom_type_symbol
_atom_type_description
_atom_type_scat_dispersion_real
_atom_type_scat_dispersion_imag
_atom_type_scat_source
C C 0.0033 0.0016 'International Tables Vol C Tables 4.2.6.8 and 6.1.1.4'
H H 0.0000 0.0000 'International Tables Vol C Tables 4.2.6.8 and 6.1.1.4'
N N 0.0061 0.0033 'International Tables Vol C Tables 4.2.6.8 and 6.1.1.4'
O O 0.0106 0.0060 'International Tables Vol C Tables 4.2.6.8 and 6.1.1.4'
F F 0.0171 0.0103 'International Tables Vol C Tables 4.2.6.8 and 6.1.1.4'
P P 0.1023 0.0942 'International Tables Vol C Tables 4.2.6.8 and 6.1.1.4'
Mn Mn 0.3368 0.7283 'International Tables Vol C Tables 4.2.6.8 and 6.1.1.4'
Tl Tl -2.8358 9.6688 'International Tables Vol C Tables 4.2.6.8 and 6.1.1.4'

loop_
_geom_angle_atom_site_label_1
_geom_angle_atom_site_label_2
_geom_angle_atom_site_label_3
_geom_angle
_geom_angle_site_symmetry_1
_geom_angle_site_symmetry_3
N1 Tl1 O2 87.0(6) . .
N1 Tl1 O3 86.0(6) . .
O2 Tl1 O3 82.7(9) . .
N1 Tl1' C60' 78.5(11) . .
N1 Tl1' C47 104.4(5) . .
C60' Tl1' C47 84.8(12) . .
C52 Mn1 C51 174.2(6) . .
C52 Mn1 P2 87.0(5) . .
C51 Mn1 P2 90.5(4) . .
C52 Mn1 P1 91.7(4) . .
C51 Mn1 P1 92.6(4) . .
P2 Mn1 P1 74.00(15) . .
C52 Mn1 P3 92.7(5) . .
C51 Mn1 P3 90.0(4) . .
P2 Mn1 P3 176.6(2) . .
P1 Mn1 P3 102.59(15) . .
C52 Mn1 P4 91.2(4) . .
C51 Mn1 P4 84.7(4) . .
P2 Mn1 P4 109.7(2) . .
P1 Mn1 P4 175.5(2) . .
P3 Mn1 P4 73.76(14) . .
C2 P1 C8 101.3(7) . .
C2 P1 C1 105.3(7) . .
C8 P1 C1 107.2(7) . .
C2 P1 Mn1 125.2(5) . .
C8 P1 Mn1 120.8(5) . .
C1 P1 Mn1 94.5(5) . .
C19 P2 C13 101.2(7) . .
C19 P2 C1 105.3(7) . .
C13 P2 C1 106.2(7) . .
C19 P2 Mn1 122.9(5) . .
C13 P2 Mn1 123.9(5) . .
C1 P2 Mn1 94.5(5) . .
C27 P3 C33 102.1(6) . .
C27 P3 C26 104.2(7) . .
C33 P3 C26 108.3(7) . .
C27 P3 Mn1 122.3(5) . .
C33 P3 Mn1 122.9(5) . .
C26 P3 Mn1 94.5(4) . .
C39 P4 C45 101.9(7) . .
C39 P4 C26 106.7(8) . .
C45 P4 C26 103.8(7) . .
C39 P4 Mn1 121.6(5) . .
C45 P4 Mn1 125.3(5) . .
C26 P4 Mn1 94.4(5) . .
F1 P5 F1 179.997(2) . 5_565
F1 P5 F3 92.5(7) . .
F1 P5 F3 87.5(7) 5_565 .
F1 P5 F3 87.5(7) . 5_565
F1 P5 F3 92.5(7) 5_565 5_565
F3 P5 F3 179.997(2) . 5_565
F1 P5 F2 90.5(9) . .
F1 P5 F2 89.5(9) 5_565 .
F3 P5 F2 89.7(6) . .
F3 P5 F2 90.3(6) 5_565 .
F1 P5 F2 89.5(9) . 5_565
F1 P5 F2 90.5(9) 5_565 5_565
F3 P5 F2 90.3(6) . 5_565
F3 P5 F2 89.7(6) 5_565 5_565
F2 P5 F2 179.998(2) . 5_565
F6 P6 F9 93.1(67) . .
F9 P6 F5' 107.4(28) . .
F9 P6 F7' 85.4(24) . .
F5' P6 F7' 98.3(28) . .
F6 P6 F8 90.9(67) . .
F9 P6 F8 95.3(17) . .
F5' P6 F8 92.6(23) . .
F7' P6 F8 168.4(26) . .
F6 P6 F4 75.4(71) . .
F9 P6 F4 167.9(29) . .
F5' P6 F4 83.7(30) . .
F7' P6 F4 88.3(25) . .
F8 P6 F4 88.8(20) . .
F6 P6 F7 101.7(69) . .
F9 P6 F7 76.0(24) . .
F8 P6 F7 165.0(29) . .
F4 P6 F7 102.2(26) . .
F9 P6 F6' 80.7(31) . .
F5' P6 F6' 170.9(33) . .
F7' P6 F6' 86.2(32) . .
F8 P6 F6' 82.4(28) . .
F4 P6 F6' 88.5(36) . .
F6 P6 F5 74.9(64) . .
F9 P6 F5 113.6(30) . .
F8 P6 F5 148.1(30) . .
F4 P6 F5 60.2(28) . .
F7 P6 F5 45.6(30) . .
P6 F4 F5 67.3(31) . .
P6 F9 F6 40.1(43) . .
F7 F5 F4 105.6(52) . .
F7 F5 P6 57.0(37) . .
F4 F5 P6 52.5(23) . .
P6 F6 F9 46.8(50) . .
F5 F7 P6 77.4(43) . .
C51 N1 Tl1' 126.4(12) . .
C51 N1 Tl1 139.7(12) . .
P1 C1 P2 95.5(7) . .
C3 C2 C7 116.0(14) . .
C3 C2 P1 120.3(11) . .
C7 C2 P1 123.4(13) . .
C2 C3 C4 120.4(15) . .
C5 C4 C3 119.3(18) . .
C6 C5 C4 122.8(17) . .
C5 C6 C7 118.9(16) . .
C6 C7 C2 122.5(17) . .
C13 C8 C9 117.7(15) . .
C13 C8 P1 121.4(13) . .
C9 C8 P1 120.5(12) . .
C10 C9 C8 120.6(16) . .
C11 C10 C9 119.4(18) . .
C12 C11 C10 122.2(18) . .
C11 C12 C13 118.9(18) . .
C8 C13 C12 121.2(17) . .
C14 C13 C18 119.0(17) . .
C14 C13 P2 121.8(15) . .
C18 C13 P2 118.8(13) . .
C13 C14 C15 119.5(23) . .
C16 C15 C14 121.5(28) . .
C15 C16 C17 119.5(25) . .
C18 C17 C16 120.0(24) . .
C17 C18 C13 120.3(21) . .
C20 C19 C24 116.8(15) . .
C20 C19 P2 121.2(13) . .
C24 C19 P2 121.9(11) . .
C21 C20 C19 120.7(17) . .
C22 C21 C20 119.9(17) . .
C21 C22 C23 121.8(19) . .
C24 C23 C22 119.2(19) . .
C23 C24 C19 121.6(16) . .
P4 C26 P3 95.0(6) . .
C32 C27 C28 117.9(14) . .
C32 C27 P3 122.0(12) . .
C28 C27 P3 120.1(11) . .
C29 C28 C27 120.5(15) . .
C28 C29 C30 120.3(18) . .
C29 C30 C31 118.7(17) . .
C32 C31 C30 119.8(18) . .
C31 C32 C27 122.6(17) . .
C34 C33 C38 118.4(14) . .
C34 C33 P3 118.5(11) . .
C38 C33 P3 122.5(11) . .
C33 C34 C35 119.8(15) . .
C36 C35 C34 121.5(16) . .
C35 C36 C37 119.0(18) . .
C36 C37 C38 121.0(17) . .
C37 C38 C33 120.2(15) . .
C40 C39 C44 120.6(17) . .
C40 C39 P4 119.6(13) . .
C44 C39 P4 119.5(15) . .
C39 C40 C41 119.5(21) . .
C40 C41 C42 120.9(25) . .
C43 C42 C41 117.5(20) . .
C44 C43 C42 122.4(22) . .
C43 C44 C39 119.2(22) . .
C50 C45 C46 117.4(16) . .
C50 C45 P4 122.7(13) . .
C46 C45 P4 119.8(13) . .
C45 C46 C47 120.6(19) . .
C48 C47 C46 120.4(19) . .
C48 C47 Tl1' 111.8(18) . .
C46 C47 Tl1' 80.3(14) . .
C49 C48 C47 119.3(19) . .
C48 C49 C50 120.3(20) . .
C45 C50 C49 121.9(18) . .
N1 C51 Mn1 175.6(14) . .
O1 C52 Mn1 178.0(12) . .
C54 O2 C53 118.4(46) . .
C54 O2 C55 78.3(42) . .
C53 O2 C55 53.7(40) . .
C54 O2 Tl1 116.8(20) . .
C53 O2 Tl1 124.2(42) . .
C55 O2 Tl1 149.2(37) . .
C53' O2' C55' 55.3(56) . .
C55 C53 O2 73.9(60) . .
O2 C54 C56 91.6(56) . .
O2 C54 C55 59.8(37) . .
C56 C54 C55 32.1(52) . .
C56 C55 C53 118.7(100) . .
C56 C55 O2 84.7(96) . .
C53 C55 O2 52.4(49) . .
C56 C55 C54 43.1(79) . .
C53 C55 C54 86.8(63) . .
O2 C55 C54 41.9(26) . .
C55 C56 C54 104.8(100) . .
C55' C53' O2' 65.6(63) . .
C53' C55' C56' 163.1(70) . .
C53' C55' O2' 59.1(53) . .
C56' C55' O2' 118.6(52) . .
C58 O3 C60 105.8(30) . .
C58 O3 C60' 88.6(34) . .
C58 O3 C57' 50.8(32) . .
C60' O3 C57' 100.0(36) . .
C58 O3 Tl1 114.1(19) . .
C60 O3 Tl1 119.5(31) . .
C58 C57 C59 106.1(69) . .
C59 C60 O3 96.9(32) . .
C58 C57' O3 55.2(34) . .
C58 C57' C59 82.1(50) . .
O3 C57' C59 72.8(39) . .
C59 C60' O3 88.2(35) . .
C59 C60' Tl1' 175.6(36) . .
O3 C60' Tl1' 87.4(24) . .
C57 C58 O3 105.0(44) . .
C57' C58 O3 73.9(41) . .
C57 C59 C60 109.4(51) . .
C60' C59 C57' 96.0(42) . .

loop_
_geom_bond_atom_site_label_1
_geom_bond_atom_site_label_2
_geom_bond_distance
_geom_bond_site_symmetry_2
Tl1 N1 2.635(15) .
Tl1 O2 2.74(3) .
Tl1 O3 2.75(3) .
Tl1' N1 2.570(15) .
Tl1' C60' 2.78(5) .
Tl1' C47 2.89(2) .
Mn1 C52 1.707(13) .
Mn1 C51 1.97(2) .
Mn1 P2 2.269(4) .
Mn1 P1 2.270(4) .
Mn1 P3 2.275(4) .
Mn1 P4 2.282(4) .
P1 C2 1.812(14) .
P1 C8 1.84(2) .
P1 C1 1.844(14) .
P2 C19 1.82(2) .
P2 C13 1.82(2) .
P2 C1 1.846(15) .
P3 C27 1.831(14) .
P3 C33 1.835(14) .
P3 C26 1.856(14) .
P4 C39 1.81(2) .
P4 C45 1.84(2) .
P4 C26 1.853(14) .
P5 F1 1.573(12) .
P5 F1 1.574(12) 5_565
P5 F3 1.580(9) .
P5 F3 1.580(9) 5_565
P5 F2 1.588(12) .
P5 F2 1.588(12) 5_565
P6 F6 1.18(13) .
P6 F9 1.33(4) .
P6 F5' 1.43(5) .
P6 F7' 1.50(4) .
P6 F8 1.52(3) .
P6 F4 1.54(3) .
P6 F7 1.54(5) .
P6 F6' 1.57(8) .
P6 F5 1.79(7) .
F4 F5 1.69(8) .
F9 F6 1.83(14) .
F5 F7 1.31(9) .
N1 C51 1.14(2) .
O1 C52 1.27(2) .
C2 C3 1.39(2) .
C2 C7 1.43(2) .
C3 C4 1.39(2) .
C4 C5 1.35(2) .
C5 C6 1.33(3) .
C6 C7 1.35(3) .
C8 C13 1.37(2) .
C8 C9 1.42(2) .
C9 C10 1.38(2) .
C10 C11 1.36(3) .
C11 C12 1.35(3) .
C12 C13 1.41(2) .
C13 C14 1.37(2) .
C13 C18 1.41(2) .
C14 C15 1.41(3) .
C15 C16 1.35(4) .
C16 C17 1.40(4) .
C17 C18 1.39(3) .
C19 C20 1.41(2) .
C19 C24 1.41(2) .
C20 C21 1.37(3) .
C21 C22 1.35(3) .
C22 C23 1.37(3) .
C23 C24 1.35(2) .
C27 C32 1.38(2) .
C27 C28 1.39(2) .
C28 C29 1.38(2) .
C29 C30 1.38(3) .
C30 C31 1.41(3) .
C31 C32 1.34(3) .
C33 C34 1.36(2) .
C33 C38 1.41(2) .
C34 C35 1.41(2) .
C35 C36 1.35(3) .
C36 C37 1.36(2) .
C37 C38 1.38(2) .
C39 C40 1.38(2) .
C39 C44 1.40(2) .
C40 C41 1.40(3) .
C41 C42 1.41(3) .
C42 C43 1.39(4) .
C43 C44 1.38(3) .
C45 C50 1.35(2) .
C45 C46 1.36(2) .
C46 C47 1.40(3) .
C47 C48 1.35(3) .
C48 C49 1.33(3) .
C49 C50 1.39(2) .
O2 C54 1.39(4) .
O2 C53 1.48(9) .
O2 C55 1.80(10) .
O2' C53' 1.46(12) .
O2' C55' 1.55(10) .
C53 C55 1.51(11) .
C54 C56 1.44(11) .
C54 C55 2.04(11) .
C55 C56 1.12(13) .
C53' C55' 1.40(12) .
C55' C56' 1.59(9) .
O3 C58 1.48(4) .
O3 C60 1.49(4) .
O3 C60' 1.54(6) .
O3 C57' 1.73(9) .
C57 C58 1.30(6) .
C57 C59 1.39(9) .
C60 C59 1.34(7) .
C57' C58 1.39(9) .
C57' C59 1.85(9) .
C60' C59 1.51(8) .
